data_7221472
loop_
_publ_author_name
'Dill, S.'
'Meyer, H.J.'

_publ_section_title
;
 Synthese und Untersuchung der Lanthanoidoxidnitrate Ln O N O3 (Ln = Pr,
 Nd und Sm-Yb)
;
_journal_name_full
;
Zeitschrift fuer Naturforschung, Teil B. Anorganische Chemie, Organische 
Chemie (42,1987-)
;
_journal_page_first 11
_journal_page_last 16
_journal_volume 61
_journal_year 2006
_chemical_formula_sum 'Ho N O4'
_chemical_name_systematic 'Ho O (N O3)'
_space_group_IT_number 129
_symmetry_space_group_name_Hall '-P 4a 2a'
_symmetry_space_group_name_H-M 'P 4/n m m :2'
_cell_angle_alpha 90
_cell_angle_beta 90
_cell_angle_gamma 90
_cell_formula_units_Z 2
_cell_length_a 3.85688
_cell_length_b 3.85688
_cell_length_c 9.6874
_cell_volume 144.105
_citation_journal_id_ASTM ZNBSEN
_cod_data_source_file Dill_ZNBSEN_2006_798.cif
_cod_data_source_block Ho1N1O4
_cod_original_cell_volume 144.1051
_cod_original_formula_sum 'Ho1 N1 O4'
_cod_database_code 7221472

loop_
_symmetry_equiv_pos_as_xyz
x,y,z
-y+1/2,x,z
-x+1/2,-y+1/2,z
y,-x+1/2,z
x+1/2,-y,-z
y+1/2,x+1/2,-z
-x,y+1/2,-z
-y,-x,-z
-x,-y,-z
y-1/2,-x,-z
x-1/2,y-1/2,-z
-y,x-1/2,-z
-x-1/2,y,z
-y-1/2,-x-1/2,z
x,-y-1/2,z
y,x,z

loop_
_atom_site_label
_atom_site_type_symbol
_atom_site_fract_x
_atom_site_fract_y
_atom_site_fract_z
_atom_site_occupancy
_atom_site_U_iso_or_equiv
N1 N+5 0.25 0.25 0.339 1 0.0
Ho1 Ho+3 0.25 0.25 0.8831 1 0.0
O2 O-2 0.25 0.25 0.458 1 0.0
O1 O-2 0.25 0.75 0 1 0.0
O3 O-2 0.034 0.75 0.739 0.5 0.0
